data_2219319
loop_
_publ_author_name
'Westcott, Barry L.'
'Kopp-Vaughn, Kristin M.'
'Daniels, Lee M.'
'Zeller, Matthias'

_publ_section_title
;Di-\m-bromido-bis[bromido(di-2-pyridylmethanediol-\k^2^<i>N</i>,<i>N</i>')copper(II)]
 dihydrate
;
_journal_coeditor_code FJ2132
_journal_issue 9
_journal_name_full 'Acta Crystallographica Section E'
_journal_page_first m1122
_journal_page_last m1123
_journal_paper_doi 10.1107/S1600536808024203
_journal_volume 64
_journal_year 2008
_chemical_formula_iupac '[Cu2 Br4 (C11 H10 N2 O2)2], 2H2 O'
_chemical_formula_moiety 'C22 H20 Br4 Cu2 N4 O4, 2(H2 O)'
_chemical_formula_sum 'C22 H24 Br4 Cu2 N4 O6'
_chemical_formula_weight 887.18
_chemical_name_systematic
;
Di-\m-bromido-bis[bromido(di-2-pyridylmethanediol-\k^2^N,N')copper(II)]
dihydrate
;
_space_group_IT_number 15
_symmetry_cell_setting monoclinic
_symmetry_space_group_name_Hall '-C 2yc'
_symmetry_space_group_name_H-M 'C 1 2/c 1'
_atom_sites_solution_hydrogens difmap
_atom_sites_solution_primary direct
_atom_sites_solution_secondary difmap
_audit_creation_method SHELXL-97
_cell_angle_alpha 90.00
_cell_angle_beta 100.749(2)
_cell_angle_gamma 90.00
_cell_formula_units_Z 4
_cell_length_a 21.2685(7)
_cell_length_b 9.1275(3)
_cell_length_c 14.4731(4)
_cell_measurement_reflns_used 13358
_cell_measurement_temperature 100(2)
_cell_measurement_theta_max 29.83
_cell_measurement_theta_min 2.72
_cell_volume 2760.34(15)
_computing_cell_refinement 'TwinSolve (Rigaku/MSC, 2002)'
_computing_data_collection 'CrystalClear (Rigaku/MSC, 2004)'
_computing_data_reduction 'TwinSolve (Rigaku/MSC, 2002)'
_computing_molecular_graphics 'CrystalStructure (Rigaku, 2006)'
_computing_publication_material 'publCIF (Westrip, 2008)'
_computing_structure_refinement 'SHELXL97 (Sheldrick, 2008)'
_computing_structure_solution 'SIR92 (Altomare <i>et al.</i>,  1994)'
_diffrn_ambient_temperature 100(2)
_diffrn_detector_area_resol_mean 10
_diffrn_measured_fraction_theta_full 0.983
_diffrn_measured_fraction_theta_max 0.983
_diffrn_measurement_device_type 'Rigaku R-AXIS RAPID'
_diffrn_measurement_method \w
_diffrn_radiation_monochromator graphite
_diffrn_radiation_source 'fine-focus sealed tube'
_diffrn_radiation_type MoK\a
_diffrn_radiation_wavelength 0.71073
_diffrn_reflns_av_R_equivalents 0.058
_diffrn_reflns_av_sigmaI/netI 0.0351
_diffrn_reflns_limit_h_max 29
_diffrn_reflns_limit_h_min -29
_diffrn_reflns_limit_k_max 12
_diffrn_reflns_limit_k_min -12
_diffrn_reflns_limit_l_max 20
_diffrn_reflns_limit_l_min -20
_diffrn_reflns_number 46376
_diffrn_reflns_theta_full 30.07
_diffrn_reflns_theta_max 30.07
_diffrn_reflns_theta_min 2.73
_diffrn_standards_decay_% <0.02
_diffrn_standards_number 0
_exptl_absorpt_coefficient_mu 7.376
_exptl_absorpt_correction_T_max 0.38
_exptl_absorpt_correction_T_min 0.08
_exptl_absorpt_correction_type multi-scan
_exptl_absorpt_process_details '(TwinSolve; Rigaku/MSC, 2002)'
_exptl_crystal_colour green
_exptl_crystal_density_diffrn 2.135
_exptl_crystal_density_method 'not measured'
_exptl_crystal_description blocks
_exptl_crystal_F_000 1720
_exptl_crystal_size_max 0.340
_exptl_crystal_size_mid 0.250
_exptl_crystal_size_min 0.130
_refine_diff_density_max 1.542
_refine_diff_density_min -1.582
_refine_ls_extinction_method none
_refine_ls_goodness_of_fit_ref 1.125
_refine_ls_hydrogen_treatment mixed
_refine_ls_matrix_type full
_refine_ls_number_parameters 185
_refine_ls_number_reflns 7508
_refine_ls_number_restraints 2
_refine_ls_restrained_S_all 1.125
_refine_ls_R_factor_all 0.0805
_refine_ls_R_factor_gt 0.0647
_refine_ls_shift/su_max 0.002
_refine_ls_shift/su_mean 0.000
_refine_ls_structure_factor_coef Fsqd
_refine_ls_weighting_details 'calc w=1/[\s^2^(Fo^2^)+(0.0753P)^2^+82.8356P] where P=(Fo^2^+2Fc^2^)/3'
_refine_ls_weighting_scheme calc
_refine_ls_wR_factor_gt 0.1907
_refine_ls_wR_factor_ref 0.1983
_reflns_number_gt 6192
_reflns_number_total 7508
_reflns_threshold_expression I>2\s(I)
_cod_data_source_file fj2132.cif
_cod_data_source_block I
_cod_depositor_comments
;
The following automatic conversions were performed:
'_symmetry_cell_setting' value 'Monoclinic' changed to 'monoclinic'
according to '/home/saulius/struct/CIF-dictionaries/cif_core.dic'
dictionary named 'cif_core.dic' version 2.4.1 from 2010-06-29.

Automatic conversion script
Id: cif_fix_enum 1527 2010-12-29 10:47:43Z saulius 

The following automatic conversions were performed:

'_symmetry_cell_setting' value 'Monoclinic' changed to 'monoclinic'
according to /home/saulius/struct/CIF-dictionaries/cif_core.dic
dictionary named 'cif_core.dic' version 2.4.1 from 2010-06-29.

Automatic conversion script
Id: cif_fix_values 1715 2011-07-08 13:25:40Z adriana 
;
_cod_original_sg_symbol_H-M 'C 2/c'
_cod_database_code 2219319
_cod_database_fobs_code 2219319

loop_
_symmetry_equiv_pos_as_xyz
'x, y, z'
'-x, y, -z+1/2'
'x+1/2, y+1/2, z'
'-x+1/2, y+1/2, -z+1/2'
'-x, -y, -z'
'x, -y, z-1/2'
'-x+1/2, -y+1/2, -z'
'x+1/2, -y+1/2, z-1/2'

loop_
_atom_site_type_symbol
_atom_site_label
_atom_site_fract_x
_atom_site_fract_y
_atom_site_fract_z
_atom_site_U_iso_or_equiv
_atom_site_adp_type
_atom_site_calc_flag
_atom_site_refinement_flags
_atom_site_occupancy
Br Br1 0.15441(3) 0.62635(7) 0.55691(4) 0.01359(14) Uani d . 1
Br Br2 0.02135(3) 0.54295(7) 0.38142(4) 0.01492(15) Uani d . 1
Cu Cu1 0.08934(3) 0.41245(8) 0.50766(5) 0.00990(16) Uani d . 1
O O1 0.1794(2) 0.2937(5) 0.4473(3) 0.0137(8) Uani d D 1
H H12 0.165(4) 0.306(9) 0.394(3) 0.014 Uiso d D 1
O O2 0.2056(2) 0.0447(5) 0.4596(4) 0.0163(9) Uani d D 1
H H9 0.241(2) 0.052(10) 0.484(6) 0.016 Uiso d D 1
O O3 0.1174(2) 0.3109(6) 0.2691(4) 0.0216(10) Uani d . 1
H H10 0.091(5) 0.391(10) 0.270(6) 0.022 Uiso d . 1
H H11 0.126(4) 0.334(10) 0.215(7) 0.022 Uiso d . 1
N N1 0.1400(2) 0.2914(6) 0.6142(4) 0.0121(9) Uani d . 1
N N2 0.0544(2) 0.2175(6) 0.4509(4) 0.0107(9) Uani d . 1
C C1 0.1432(3) 0.3159(8) 0.7059(5) 0.0199(14) Uani d . 1
H H1 0.1210 0.3957 0.7238 0.024 Uiso calc R 1
C C2 0.1773(3) 0.2300(8) 0.7748(5) 0.0208(14) Uani d . 1
H H2 0.1792 0.2528 0.8379 0.025 Uiso calc R 1
C C3 0.2088(3) 0.1091(9) 0.7493(5) 0.0231(15) Uani d . 1
H H3 0.2320 0.0486 0.7951 0.028 Uiso calc R 1
C C4 0.2058(3) 0.0783(8) 0.6545(5) 0.0168(12) Uani d . 1
H H4 0.2256 -0.0045 0.6356 0.020 Uiso calc R 1
C C5 0.1724(3) 0.1751(7) 0.5888(4) 0.0134(11) Uani d . 1
C C6 0.1666(3) 0.1538(7) 0.4830(4) 0.0103(10) Uani d . 1
C C7 0.0974(3) 0.1111(6) 0.4443(4) 0.0106(10) Uani d . 1
C C8 0.0795(3) -0.0259(7) 0.4077(4) 0.0139(11) Uani d . 1
H H5 0.1098 -0.0990 0.4065 0.017 Uiso calc R 1
C C9 0.0145(3) -0.0511(7) 0.3725(4) 0.0146(11) Uani d . 1
H H6 0.0010 -0.1415 0.3465 0.017 Uiso calc R 1
C C10 -0.0295(3) 0.0584(7) 0.3766(4) 0.0149(12) Uani d . 1
H H7 -0.0727 0.0438 0.3522 0.018 Uiso calc R 1
C C11 -0.0078(3) 0.1923(7) 0.4184(5) 0.0137(11) Uani d . 1
H H8 -0.0374 0.2654 0.4237 0.016 Uiso calc R 1

loop_
_atom_site_aniso_label
_atom_site_aniso_U_11
_atom_site_aniso_U_22
_atom_site_aniso_U_33
_atom_site_aniso_U_12
_atom_site_aniso_U_13
_atom_site_aniso_U_23
Br1 0.0089(2) 0.0146(3) 0.0168(3) 0.0002(2) 0.0011(2) -0.0018(2)
Br2 0.0159(3) 0.0139(3) 0.0133(3) 0.0015(2) -0.0015(2) 0.0027(2)
Cu1 0.0087(3) 0.0108(3) 0.0095(3) 0.0007(2) -0.0003(2) -0.0002(3)
O1 0.012(2) 0.020(2) 0.0103(19) -0.0023(17) 0.0046(16) 0.0041(17)
O2 0.0081(19) 0.018(2) 0.023(2) 0.0049(17) 0.0022(17) -0.0022(18)
O3 0.019(2) 0.033(3) 0.013(2) -0.002(2) 0.0031(18) 0.008(2)
N1 0.007(2) 0.017(2) 0.011(2) -0.0003(18) -0.0015(17) 0.0040(19)
N2 0.010(2) 0.011(2) 0.011(2) 0.0045(18) 0.0031(17) 0.0051(18)
C1 0.020(3) 0.028(4) 0.013(3) -0.007(3) 0.007(2) -0.009(3)
C2 0.020(3) 0.032(4) 0.010(3) -0.009(3) 0.001(2) 0.001(3)
C3 0.012(3) 0.039(4) 0.018(3) 0.003(3) 0.001(2) 0.018(3)
C4 0.007(2) 0.024(3) 0.019(3) 0.001(2) 0.001(2) 0.009(3)
C5 0.009(2) 0.018(3) 0.012(3) -0.001(2) 0.001(2) 0.000(2)
C6 0.003(2) 0.013(3) 0.014(3) 0.0023(19) 0.0003(19) 0.001(2)
C7 0.012(3) 0.010(3) 0.010(2) 0.003(2) 0.004(2) 0.003(2)
C8 0.014(3) 0.013(3) 0.016(3) 0.004(2) 0.006(2) 0.002(2)
C9 0.014(3) 0.015(3) 0.014(3) -0.001(2) 0.000(2) 0.000(2)
C10 0.010(3) 0.019(3) 0.015(3) -0.005(2) 0.000(2) 0.004(2)
C11 0.011(3) 0.012(3) 0.017(3) 0.003(2) 0.000(2) 0.005(2)

loop_
_atom_type_symbol
_atom_type_description
_atom_type_scat_dispersion_real
_atom_type_scat_dispersion_imag
_atom_type_scat_source
C C 0.0033 0.0016 'International Tables Vol C Tables 4.2.6.8 and 6.1.1.4'
H H 0.0000 0.0000 'International Tables Vol C Tables 4.2.6.8 and 6.1.1.4'
N N 0.0061 0.0033 'International Tables Vol C Tables 4.2.6.8 and 6.1.1.4'
O O 0.0106 0.0060 'International Tables Vol C Tables 4.2.6.8 and 6.1.1.4'
Cu Cu 0.3201 1.2651 'International Tables Vol C Tables 4.2.6.8 and 6.1.1.4'
Br Br -0.2901 2.4595 'International Tables Vol C Tables 4.2.6.8 and 6.1.1.4'

loop_
_geom_angle_atom_site_label_1
_geom_angle_atom_site_label_2
_geom_angle_atom_site_label_3
_geom_angle_site_symmetry_3
_geom_angle
N1 Cu1 N2 . 86.2(2)
N1 Cu1 Br2 . 175.12(15)
N2 Cu1 Br2 . 90.21(14)
N1 Cu1 Br1 . 91.25(15)
N2 Cu1 Br1 . 165.08(15)
Br2 Cu1 Br1 . 93.07(3)
N1 Cu1 Br2 5_566 91.44(15)
N2 Cu1 Br2 5_566 93.91(15)
Br2 Cu1 Br2 5_566 85.54(3)
Br1 Cu1 Br2 5_566 100.85(3)
C6 O1 H12 . 114(6)
C6 O2 H9 . 114(7)
H10 O3 H11 . 93(8)
C1 N1 C5 . 117.9(6)
C1 N1 Cu1 . 125.7(5)
C5 N1 Cu1 . 116.5(4)
C11 N2 C7 . 119.3(5)
C11 N2 Cu1 . 123.6(4)
C7 N2 Cu1 . 117.1(4)
N1 C1 C2 . 123.4(7)
N1 C1 H1 . 118.3
C2 C1 H1 . 118.3
C1 C2 C3 . 119.0(6)
C1 C2 H2 . 120.5
C3 C2 H2 . 120.5
C2 C3 C4 . 119.4(6)
C2 C3 H3 . 120.3
C4 C3 H3 . 120.3
C3 C4 C5 . 118.0(7)
C3 C4 H4 . 121.0
C5 C4 H4 . 121.0
N1 C5 C4 . 122.3(6)
N1 C5 C6 . 115.0(5)
C4 C5 C6 . 122.7(6)
O2 C6 O1 . 113.3(5)
O2 C6 C7 . 108.0(5)
O1 C6 C7 . 109.5(4)
O2 C6 C5 . 113.5(5)
O1 C6 C5 . 105.3(5)
C7 C6 C5 . 107.1(5)
N2 C7 C8 . 122.5(6)
N2 C7 C6 . 114.2(5)
C8 C7 C6 . 123.3(5)
C7 C8 C9 . 118.0(6)
C7 C8 H5 . 121.0
C9 C8 H5 . 121.0
C10 C9 C8 . 119.9(6)
C10 C9 H6 . 120.1
C8 C9 H6 . 120.1
C9 C10 C11 . 118.6(6)
C9 C10 H7 . 120.7
C11 C10 H7 . 120.7
N2 C11 C10 . 121.7(6)
N2 C11 H8 . 119.2
C10 C11 H8 . 119.2

loop_
_geom_bond_atom_site_label_1
_geom_bond_atom_site_label_2
_geom_bond_site_symmetry_2
_geom_bond_distance
Br1 Cu1 . 2.4222(10)
Br2 Cu1 . 2.4212(9)
Cu1 N1 . 2.034(5)
Cu1 N2 . 2.041(5)
Cu1 Br2 5_566 3.1138(10)
O1 C6 . 1.423(7)
O1 H12 . 0.78(4)
O2 C6 . 1.378(7)
O2 H9 . 0.77(4)
O3 H10 . 0.92(10)
O3 H11 . 0.86(10)
N1 C1 . 1.335(8)
N1 C5 . 1.353(8)
N2 C11 . 1.339(8)
N2 C7 . 1.349(7)
C1 C2 . 1.367(10)
C1 H1 . 0.9300
C2 C3 . 1.377(11)
C2 H2 . 0.9300
C3 C4 . 1.390(10)
C3 H3 . 0.9300
C4 C5 . 1.392(9)
C4 H4 . 0.9300
C5 C6 . 1.527(8)
C6 C7 . 1.525(8)
C7 C8 . 1.382(9)
C8 C9 . 1.402(9)
C8 H5 . 0.9300
C9 C10 . 1.377(9)
C9 H6 . 0.9300
C10 C11 . 1.403(9)
C10 H7 . 0.9300
C11 H8 . 0.9300

loop_
_geom_hbond_atom_site_label_D
_geom_hbond_atom_site_label_H
_geom_hbond_atom_site_label_A
_geom_hbond_site_symmetry_A
_geom_hbond_distance_DH
_geom_hbond_distance_HA
_geom_hbond_distance_DA
_geom_hbond_angle_DHA
O3 H11 Br1 6_565 0.85(6) 2.53(6) 3.361(5) 166(9)
O2 H9 O1 7_556 0.77(6) 2.21(7) 2.961(7) 147(9)
O2 H9 Br1 7_556 0.77(6) 2.87(9) 3.411(5) 123(8)
O3 H10 Br2 . 0.85(6) 2.80(8) 3.542(6) 147(9)

loop_
_geom_torsion_atom_site_label_1
_geom_torsion_atom_site_label_2
_geom_torsion_atom_site_label_3
_geom_torsion_atom_site_label_4
_geom_torsion
N2 Cu1 N1 C1 -131.0(6)
Br1 Cu1 N1 C1 63.9(5)
N2 Cu1 N1 C5 47.9(5)
Br1 Cu1 N1 C5 -117.3(4)
N1 Cu1 N2 C11 131.8(6)
Br1 Cu1 N2 C11 -147.0(5)
Br2 Cu1 N2 C11 -44.9(5)
N1 Cu1 N2 C7 -49.1(5)
Br2 Cu1 N2 C7 134.2(4)
C5 N1 C1 C2 0.3(10)
Cu1 N1 C1 C2 179.1(5)
N1 C1 C2 C3 -2.1(11)
C1 C2 C3 C4 0.8(11)
C2 C3 C4 C5 2.2(10)
C1 N1 C5 C4 2.9(9)
Cu1 N1 C5 C4 -176.0(5)
C1 N1 C5 C6 179.6(6)
Cu1 N1 C5 C6 0.6(7)
C3 C4 C5 N1 -4.2(10)
C3 C4 C5 C6 179.4(6)
N1 C5 C6 O2 173.1(5)
C4 C5 C6 O2 -10.3(9)
N1 C5 C6 O1 49.0(7)
C4 C5 C6 O1 -134.4(6)
N1 C5 C6 C7 -67.6(7)
C4 C5 C6 C7 109.0(7)
C11 N2 C7 C8 -1.5(9)
Cu1 N2 C7 C8 179.3(5)
C11 N2 C7 C6 179.7(6)
Cu1 N2 C7 C6 0.6(7)
O2 C6 C7 N2 -171.3(5)
O1 C6 C7 N2 -47.5(7)
C5 C6 C7 N2 66.6(7)
O2 C6 C7 C8 10.0(8)
O1 C6 C7 C8 133.8(6)
C5 C6 C7 C8 -112.1(7)
N2 C7 C8 C9 3.0(9)
C6 C7 C8 C9 -178.4(6)
C7 C8 C9 C10 -2.0(10)
C7 N2 C11 C10 -1.0(10)
C9 C10 C11 N2 1.9(10)
